data_1544790
loop_
_publ_author_name
'Assoumatine, Tokour\'e'
'Stoeckli-Evans, Helen'

_publ_section_title
;
 2,3,5,6-Tetrakis{[(pyridin-2-yl)sulfanyl]methyl}pyrazine
;
_journal_issue 12
_journal_name_full IUCrData
_journal_page_first x161977
_journal_paper_doi 10.1107/S2414314616019775
_journal_volume 1
_journal_year 2016
_chemical_formula_iupac 'C28 H24 N6 S4'
_chemical_formula_moiety 'C28 H24 N6 S4'
_chemical_formula_sum 'C28 H24 N6 S4'
_chemical_formula_weight 572.77
_chemical_name_systematic
;
2,3,5,6-Tetrakis{[(pyridin-2-yl)sulfanyl]methyl}pyrazine
;
_space_group_crystal_system monoclinic
_space_group_IT_number 14
_space_group_name_Hall '-P 2ybc'
_space_group_name_H-M_alt 'P 1 21/c 1'
_symmetry_space_group_name_Hall '-P 2ybc'
_symmetry_space_group_name_H-M 'P 1 21/c 1'
_atom_sites_solution_hydrogens geom
_atom_sites_solution_primary direct
_atom_sites_solution_secondary difmap
_audit_creation_method SHELXL-2014/6
_cell_angle_alpha 90
_cell_angle_beta 96.766(8)
_cell_angle_gamma 90
_cell_formula_units_Z 2
_cell_length_a 11.8139(12)
_cell_length_b 7.4803(11)
_cell_length_c 15.5204(10)
_cell_measurement_reflns_used 28
_cell_measurement_temperature 293(2)
_cell_measurement_theta_max 19.6
_cell_measurement_theta_min 14.0
_cell_volume 1362.0(3)
_computing_cell_refinement
;
<i>STADI4</i>  (Stoe & Cie, 1997)
;
_computing_data_collection
;
<i>STADI4</i> (Stoe & Cie, 1997)
;
_computing_data_reduction
;
X-RED  (Stoe & Cie, 1997)
;
_computing_molecular_graphics
;
Mercury (Macrae <i>et al.</i>,  2008)
;
_computing_publication_material
;
SHELXL2014 (Sheldrick, 2015), PLATON (Spek, 2009)
and publCIF (Westrip, 2010)
;
_computing_structure_refinement
;
SHELXL2014 (Sheldrick, 2015)
;
_computing_structure_solution
;
SHELXS97 (Sheldrick, 2008)
;
_diffrn_ambient_temperature 293(2)
_diffrn_measured_fraction_theta_full 1.000
_diffrn_measured_fraction_theta_max 1.000
_diffrn_measurement_device_type 'Stoe AED2 four-circle'
_diffrn_measurement_method '\w/2\q scans'
_diffrn_radiation_monochromator graphite
_diffrn_radiation_source 'fine-focus sealed tube'
_diffrn_radiation_type MoK\a
_diffrn_radiation_wavelength 0.71073
_diffrn_reflns_av_R_equivalents 0.0348
_diffrn_reflns_limit_h_max 14
_diffrn_reflns_limit_h_min -14
_diffrn_reflns_limit_k_max 9
_diffrn_reflns_limit_k_min 0
_diffrn_reflns_limit_l_max 18
_diffrn_reflns_limit_l_min -18
_diffrn_reflns_number 3360
_diffrn_reflns_theta_full 25.242
_diffrn_reflns_theta_max 25.497
_diffrn_reflns_theta_min 2.643
_diffrn_standards_decay_% 1
_diffrn_standards_interval_time 120
_diffrn_standards_number 3
_exptl_absorpt_coefficient_mu 0.379
_exptl_absorpt_correction_type none
_exptl_crystal_colour 'pale yellow'
_exptl_crystal_density_diffrn 1.397
_exptl_crystal_description block
_exptl_crystal_F_000 596
_exptl_crystal_size_max 0.27
_exptl_crystal_size_mid 0.25
_exptl_crystal_size_min 0.15
_refine_diff_density_max 0.312
_refine_diff_density_min -0.242
_refine_ls_extinction_coef 0.0034(4)
_refine_ls_extinction_expression Fc^*^=kFc[1+0.001xFc^2^\l^3^/sin(2\q)]^-1/4^
_refine_ls_extinction_method
;
SHELXL2014 (Sheldrick, 2015)
;
_refine_ls_goodness_of_fit_ref 1.139
_refine_ls_hydrogen_treatment constr
_refine_ls_matrix_type full
_refine_ls_number_parameters 173
_refine_ls_number_reflns 2523
_refine_ls_number_restraints 0
_refine_ls_restrained_S_all 1.139
_refine_ls_R_factor_all 0.1242
_refine_ls_R_factor_gt 0.0691
_refine_ls_shift/su_max 0.000
_refine_ls_shift/su_mean 0.000
_refine_ls_structure_factor_coef Fsqd
_refine_ls_weighting_details 'w=1/[\s^2^(Fo^2^)+(0.0077P)^2^+2.2742P] where P=(Fo^2^+2Fc^2^)/3'
_refine_ls_weighting_scheme calc
_refine_ls_wR_factor_gt 0.1052
_refine_ls_wR_factor_ref 0.1295
_reflns_number_gt 1590
_reflns_number_total 2523
_reflns_threshold_expression 'I > 2\s(I)'
_cod_data_source_file hb4103sup1.cif
_cod_data_source_block I
_cod_database_code 1544790
_shelx_space_group_comment
;
The symmetry employed for this shelxl refinement is uniquely defined
by the following loop, which should always be used as a source of
symmetry information in preference to the above space-group names.
They are only intended as comments.
;
_shelxl_version_number 2014/6

loop_
_space_group_symop_operation_xyz
'x, y, z'
'-x, y+1/2, -z+1/2'
'-x, -y, -z'
'x, -y-1/2, z-1/2'

loop_
_atom_site_type_symbol
_atom_site_label
_atom_site_fract_x
_atom_site_fract_y
_atom_site_fract_z
_atom_site_U_iso_or_equiv
_atom_site_adp_type
_atom_site_calc_flag
_atom_site_occupancy
S S1 0.72006(10) 0.7083(2) 0.88691(7) 0.0656(5) Uani d 1
S S2 0.87442(11) 0.2016(2) 0.80919(7) 0.0579(4) Uani d 1
N N1 1.0653(3) 0.3502(5) 0.98745(19) 0.0418(9) Uani d 1
N N2 0.6938(3) 0.6825(6) 0.7136(2) 0.0646(12) Uani d 1
N N3 0.8849(3) 0.3740(6) 0.6582(2) 0.0544(11) Uani d 1
C C1 0.9341(3) 0.5756(6) 0.9335(2) 0.0372(10) Uani d 1
C C2 1.0000(3) 0.4258(6) 0.9210(2) 0.0392(11) Uani d 1
C C3 0.8619(3) 0.6669(7) 0.8603(2) 0.0473(12) Uani d 1
H H3A 0.8578 0.5926 0.8088 0.057 Uiso calc 1
H H3B 0.8970 0.7794 0.8475 0.057 Uiso calc 1
C C4 0.6412(4) 0.7190(7) 0.7825(3) 0.0531(13) Uani d 1
C C5 0.5276(4) 0.7658(8) 0.7779(4) 0.0784(18) Uani d 1
H H5 0.4942 0.7927 0.8277 0.094 Uiso calc 1
C C6 0.4649(5) 0.7715(10) 0.6969(5) 0.098(2) Uani d 1
H H6 0.3883 0.8033 0.6911 0.118 Uiso calc 1
C C7 0.5171(6) 0.7297(10) 0.6251(4) 0.104(3) Uani d 1
H H7 0.4760 0.7291 0.5702 0.125 Uiso calc 1
C C8 0.6291(5) 0.6895(9) 0.6359(3) 0.088(2) Uani d 1
H H8 0.6642 0.6651 0.5866 0.105 Uiso calc 1
C C9 1.0016(4) 0.3364(7) 0.8342(2) 0.0480(12) Uani d 1
H H9A 1.0687 0.2612 0.8354 0.058 Uiso calc 1
H H9B 1.0052 0.4263 0.7896 0.058 Uiso calc 1
C C10 0.8353(4) 0.2440(6) 0.6968(2) 0.0441(12) Uani d 1
C C11 0.7524(4) 0.1338(7) 0.6552(3) 0.0609(14) Uani d 1
H H11 0.7199 0.0431 0.6851 0.073 Uiso calc 1
C C12 0.7194(4) 0.1621(8) 0.5681(3) 0.0686(16) Uani d 1
H H12 0.6639 0.0902 0.5381 0.082 Uiso calc 1
C C13 0.7684(4) 0.2955(8) 0.5268(3) 0.0659(15) Uani d 1
H H13 0.7472 0.3164 0.4681 0.079 Uiso calc 1
C C14 0.8497(4) 0.3991(8) 0.5729(3) 0.0644(15) Uani d 1
H H14 0.8823 0.4914 0.5442 0.077 Uiso calc 1

loop_
_atom_site_aniso_label
_atom_site_aniso_U_11
_atom_site_aniso_U_22
_atom_site_aniso_U_33
_atom_site_aniso_U_12
_atom_site_aniso_U_13
_atom_site_aniso_U_23
S1 0.0532(7) 0.1041(12) 0.0390(6) 0.0141(8) 0.0032(5) 0.0054(8)
S2 0.0748(9) 0.0683(9) 0.0284(5) -0.0127(8) -0.0025(5) -0.0026(6)
N1 0.045(2) 0.052(2) 0.0272(16) 0.0003(18) -0.0010(14) -0.0026(17)
N2 0.063(3) 0.087(3) 0.040(2) 0.011(3) -0.0095(19) 0.001(2)
N3 0.056(2) 0.073(3) 0.0325(19) -0.005(2) 0.0009(17) 0.001(2)
C1 0.038(2) 0.050(3) 0.0222(19) -0.004(2) -0.0023(16) 0.0036(19)
C2 0.037(2) 0.054(3) 0.0246(19) -0.004(2) -0.0048(17) -0.001(2)
C3 0.047(3) 0.064(3) 0.030(2) 0.005(2) -0.0006(18) 0.005(2)
C4 0.048(3) 0.057(3) 0.050(3) 0.004(3) -0.009(2) 0.010(3)
C5 0.051(3) 0.100(5) 0.082(4) 0.017(3) -0.002(3) 0.013(4)
C6 0.054(4) 0.111(6) 0.121(6) 0.013(4) -0.029(4) 0.017(5)
C7 0.084(5) 0.133(7) 0.083(5) 0.011(5) -0.043(4) 0.010(5)
C8 0.090(4) 0.115(6) 0.049(3) 0.013(4) -0.026(3) -0.005(4)
C9 0.051(3) 0.066(3) 0.026(2) 0.002(2) 0.0009(18) -0.003(2)
C10 0.046(2) 0.057(3) 0.028(2) 0.008(2) -0.0018(18) -0.012(2)
C11 0.068(3) 0.067(4) 0.045(3) -0.010(3) -0.004(2) -0.004(3)
C12 0.068(4) 0.089(5) 0.044(3) -0.005(3) -0.014(2) -0.015(3)
C13 0.065(3) 0.098(5) 0.032(2) 0.006(3) -0.007(2) -0.005(3)
C14 0.070(3) 0.086(4) 0.038(2) 0.001(3) 0.006(2) 0.010(3)

loop_
_atom_type_symbol
_atom_type_description
_atom_type_scat_dispersion_real
_atom_type_scat_dispersion_imag
_atom_type_scat_source
C C 0.0033 0.0016 'International Tables Vol C Tables 4.2.6.8 and 6.1.1.4'
H H 0.0000 0.0000 'International Tables Vol C Tables 4.2.6.8 and 6.1.1.4'
N N 0.0061 0.0033 'International Tables Vol C Tables 4.2.6.8 and 6.1.1.4'
S S 0.1246 0.1234 'International Tables Vol C Tables 4.2.6.8 and 6.1.1.4'

loop_
_geom_angle_atom_site_label_1
_geom_angle_atom_site_label_2
_geom_angle_atom_site_label_3
_geom_angle_site_symmetry_1
_geom_angle_site_symmetry_3
_geom_angle
C4 S1 C3 . . 101.7(2)
C10 S2 C9 . . 102.9(2)
C2 N1 C1 . 3_767 117.9(4)
C4 N2 C8 . . 116.3(4)
C10 N3 C14 . . 116.5(4)
N1 C1 C2 3_767 . 121.1(3)
N1 C1 C3 3_767 . 116.3(4)
C2 C1 C3 . . 122.6(3)
N1 C2 C1 . . 120.9(4)
N1 C2 C9 . . 115.7(4)
C1 C2 C9 . . 123.3(4)
C1 C3 S1 . . 111.5(3)
C1 C3 H3A . . 109.3
S1 C3 H3A . . 109.3
C1 C3 H3B . . 109.3
S1 C3 H3B . . 109.3
H3A C3 H3B . . 108.0
N2 C4 C5 . . 123.7(4)
N2 C4 S1 . . 118.8(3)
C5 C4 S1 . . 117.5(4)
C4 C5 C6 . . 117.9(5)
C4 C5 H5 . . 121.1
C6 C5 H5 . . 121.1
C7 C6 C5 . . 119.2(5)
C7 C6 H6 . . 120.4
C5 C6 H6 . . 120.4
C8 C7 C6 . . 118.6(6)
C8 C7 H7 . . 120.7
C6 C7 H7 . . 120.7
N2 C8 C7 . . 124.3(6)
N2 C8 H8 . . 117.8
C7 C8 H8 . . 117.8
C2 C9 S2 . . 109.9(3)
C2 C9 H9A . . 109.7
S2 C9 H9A . . 109.7
C2 C9 H9B . . 109.7
S2 C9 H9B . . 109.7
H9A C9 H9B . . 108.2
N3 C10 C11 . . 124.0(4)
N3 C10 S2 . . 120.0(3)
C11 C10 S2 . . 116.0(4)
C12 C11 C10 . . 118.0(5)
C12 C11 H11 . . 121.0
C10 C11 H11 . . 121.0
C13 C12 C11 . . 119.4(5)
C13 C12 H12 . . 120.3
C11 C12 H12 . . 120.3
C12 C13 C14 . . 118.9(4)
C12 C13 H13 . . 120.6
C14 C13 H13 . . 120.6
N3 C14 C13 . . 123.3(5)
N3 C14 H14 . . 118.3
C13 C14 H14 . . 118.3

loop_
_geom_bond_atom_site_label_1
_geom_bond_atom_site_label_2
_geom_bond_site_symmetry_2
_geom_bond_distance
S1 C4 . 1.773(4)
S1 C3 . 1.799(4)
S2 C10 . 1.780(4)
S2 C9 . 1.813(4)
N1 C2 . 1.339(5)
N1 C1 3_767 1.346(5)
N2 C4 . 1.328(6)
N2 C8 . 1.349(5)
N3 C10 . 1.315(6)
N3 C14 . 1.353(5)
C1 N1 3_767 1.346(5)
C1 C2 . 1.390(6)
C1 C3 . 1.502(5)
C2 C9 . 1.506(5)
C3 H3A . 0.9700
C3 H3B . 0.9700
C4 C5 . 1.380(6)
C5 C6 . 1.383(7)
C5 H5 . 0.9300
C6 C7 . 1.371(9)
C6 H6 . 0.9300
C7 C8 . 1.349(8)
C7 H7 . 0.9300
C8 H8 . 0.9300
C9 H9A . 0.9700
C9 H9B . 0.9700
C10 C11 . 1.380(6)
C11 C12 . 1.379(6)
C11 H11 . 0.9300
C12 C13 . 1.353(7)
C12 H12 . 0.9300
C13 C14 . 1.368(7)
C13 H13 . 0.9300
C14 H14 . 0.9300

loop_
_geom_hbond_atom_site_label_D
_geom_hbond_atom_site_label_H
_geom_hbond_atom_site_label_A
_geom_hbond_site_symmetry_A
_geom_hbond_distance_DH
_geom_hbond_distance_HA
_geom_hbond_distance_DA
_geom_hbond_angle_DHA
C11 H11 Cg2 1_545 0.93 2.93 3.804(6) 156

loop_
_geom_torsion_atom_site_label_1
_geom_torsion_atom_site_label_2
_geom_torsion_atom_site_label_3
_geom_torsion_atom_site_label_4
_geom_torsion_site_symmetry_1
_geom_torsion
C1 N1 C2 C1 3_767 -0.5(6)
C1 N1 C2 C9 3_767 -179.4(4)
N1 C1 C2 N1 3_767 0.5(7)
C3 C1 C2 N1 . 178.5(4)
N1 C1 C2 C9 3_767 179.4(4)
C3 C1 C2 C9 . -2.6(6)
N1 C1 C3 S1 3_767 -49.8(5)
C2 C1 C3 S1 . 132.0(4)
C4 S1 C3 C1 . -155.3(3)
C8 N2 C4 C5 . -1.4(9)
C8 N2 C4 S1 . 178.8(4)
C3 S1 C4 N2 . 5.4(5)
C3 S1 C4 C5 . -174.4(5)
N2 C4 C5 C6 . 1.3(9)
S1 C4 C5 C6 . -178.9(5)
C4 C5 C6 C7 . 0.5(11)
C5 C6 C7 C8 . -2.0(12)
C4 N2 C8 C7 . -0.3(10)
C6 C7 C8 N2 . 2.0(12)
N1 C2 C9 S2 . 101.6(4)
C1 C2 C9 S2 . -77.3(5)
C10 S2 C9 C2 . 139.0(3)
C14 N3 C10 C11 . 0.8(7)
C14 N3 C10 S2 . -179.3(4)
C9 S2 C10 N3 . -11.3(4)
C9 S2 C10 C11 . 168.6(4)
N3 C10 C11 C12 . -0.3(7)
S2 C10 C11 C12 . 179.9(4)
C10 C11 C12 C13 . -0.1(8)
C11 C12 C13 C14 . -0.1(8)
C10 N3 C14 C13 . -1.1(8)
C12 C13 C14 N3 . 0.7(8)

_cod_database_fobs_code 1544790
